data_2103411
loop_
_publ_author_name
'Herbstein, Frank H.'
'Hu, Shengzhi'
'Kapon, Moshe'

_publ_section_title
;
 Some errors from the crystallographic literature, some amplifications
 and a questionable result
;
_journal_issue 5
_journal_name_full 'Acta Crystallographica Section B'
_journal_page_first 884
_journal_page_last 892
_journal_paper_doi 10.1107/S0108768102010261
_journal_volume 58
_journal_year 2002
_chemical_formula_moiety '(C12 H16 Mo2 N2 O8)n'
_chemical_formula_sum 'C12 H16 Mo2 N2 O8'
_chemical_formula_weight 508.15
_chemical_name_systematic
;
catena-((2-pyrazine-1,4-diyl)-tetrakis(2-acetato-O,O')-dimolybdenum (II))
;
_space_group_IT_number 12
_symmetry_cell_setting monoclinic
_symmetry_space_group_name_Hall '-C 2y'
_symmetry_space_group_name_H-M 'C 1 2/m 1'
_cell_angle_alpha 90.00
_cell_angle_beta 100.31
_cell_angle_gamma 90.00
_cell_formula_units_Z 2
_cell_length_a 8.178
_cell_length_b 14.347
_cell_length_c 7.628
_cell_volume 880.541
_diffrn_ambient_temperature 298
_cod_data_source_file bm0053.cif
_cod_data_source_block number_1
_cod_original_cell_volume 880.54
_cod_original_sg_symbol_H-M C2/m
_cod_original_formula_sum '(C12 H16 Mo2 N2 O8)n'
_cod_database_code 2103411

loop_
_symmetry_equiv_pos_as_xyz
'x, y, z'
'x, -y, z'
'-x, y,  -z'
'-x, -y, -z'
'x + 1/2, y + 1/2, z'
'x +1/2, -y + 1/2, z'
'-x + 1/2, y + 1/2,  -z'
'-x + 1/2, -y + 1/2, -z'

loop_
_atom_site_label
_atom_site_fract_x
_atom_site_fract_y
_atom_site_fract_z
Mo1 0.1099 0 0.5945
O1 0.0155 -0.1052 0.7450
O3 0.2184 0.1042 0.4552
C1 0.8735 -0.1362 0.6857
C2 0.8045 -0.2145 0.7835
N1 0.3715 0 0.8576
C5 0.6575 0 0.976
C6 0.5256 0 0.833
